data_8000112
loop_
_publ_author_name
'Igashira-Kamiyama, Asako'
'Fujioka, Junji'
'Kodama, Tomoki'
'Kawamoto, Tatsuya'
'Konno, Takumi'

_publ_section_title
;
 Anion-controlled Preparation of Chiral S-Bridged CoIIIPtII2 and
 CoIII2PtII2 Complexes Consisting of
 [Co(D-penicillaminato-N,O,S)2]&#x2212; and [Pt(CH3NH2)2]2+ Units
;
_journal_issue 5
_journal_name_full 'Chemistry Letters'
_journal_page_first 522
_journal_paper_doi 10.1246/cl.2006.522
_journal_volume 35
_journal_year 2006
_chemical_absolute_configuration rm
_chemical_formula_sum 'C20 H60 Cl4 Co2 N9 Na O22 Pt2 S5'
_chemical_formula_weight 1611.90
_space_group_IT_number 173
_symmetry_cell_setting hexagonal
_symmetry_space_group_name_Hall 'P 6c'
_symmetry_space_group_name_H-M 'P 63'
_atom_sites_solution_hydrogens geom
_atom_sites_solution_primary direct
_atom_sites_solution_secondary difmap
_audit_creation_method SHELXL-97
_cell_angle_alpha 90.00
_cell_angle_beta 90.00
_cell_angle_gamma 120.00
_cell_formula_units_Z 6
_cell_length_a 19.879(5)
_cell_length_b 19.879(5)
_cell_length_c 22.926(12)
_cell_measurement_reflns_used 25
_cell_measurement_temperature 296(2)
_cell_measurement_theta_max 12.5
_cell_measurement_theta_min 5.0
_cell_volume 7846(5)
_computing_cell_refinement 'MSC/AFC Diffractometer Control'
_computing_data_collection 'MSC/AFC Diffractometer Control'
_computing_data_reduction CrystalStructure
_computing_structure_refinement 'SHELXL-97 (Sheldrick, 1997)'
_computing_structure_solution SIR92
_diffrn_ambient_temperature 296(2)
_diffrn_measured_fraction_theta_full 0.998
_diffrn_measured_fraction_theta_max 0.998
_diffrn_measurement_device_type 'Rigaku AFC5R'
_diffrn_measurement_method \w-2\q
_diffrn_radiation_monochromator graphite
_diffrn_radiation_source 'fine-focus sealed tube'
_diffrn_radiation_type MoK\a
_diffrn_radiation_wavelength 0.71069
_diffrn_reflns_av_R_equivalents 0.1832
_diffrn_reflns_av_sigmaI/netI 0.4223
_diffrn_reflns_limit_h_max 22
_diffrn_reflns_limit_h_min 0
_diffrn_reflns_limit_k_max 22
_diffrn_reflns_limit_k_min 0
_diffrn_reflns_limit_l_max 0
_diffrn_reflns_limit_l_min -29
_diffrn_reflns_number 6671
_diffrn_reflns_theta_full 27.48
_diffrn_reflns_theta_max 27.48
_diffrn_reflns_theta_min 2.53
_diffrn_standards_decay_% -4.25
_diffrn_standards_interval_count 0
_diffrn_standards_number 3
_exptl_absorpt_coefficient_mu 6.444
_exptl_absorpt_correction_T_max 0.5651
_exptl_absorpt_correction_T_min 0.4880
_exptl_absorpt_correction_type psi-scans
_exptl_crystal_colour black
_exptl_crystal_density_diffrn 2.047
_exptl_crystal_density_method 'not measured'
_exptl_crystal_description prism
_exptl_crystal_F_000 4728
_exptl_crystal_size_max 0.13
_exptl_crystal_size_mid 0.13
_exptl_crystal_size_min 0.10
_refine_diff_density_max 1.622
_refine_diff_density_min -3.464
_refine_diff_density_rms 0.312
_refine_ls_abs_structure_details 'Flack H D (1983), Acta Cryst. A39, 876-881'
_refine_ls_abs_structure_Flack 0.01(2)
_refine_ls_extinction_method none
_refine_ls_goodness_of_fit_ref 0.933
_refine_ls_hydrogen_treatment 'riding model'
_refine_ls_matrix_type full
_refine_ls_number_parameters 302
_refine_ls_number_reflns 6155
_refine_ls_number_restraints 1
_refine_ls_restrained_S_all 0.933
_refine_ls_R_factor_all 0.2822
_refine_ls_R_factor_gt 0.0631
_refine_ls_shift/su_max 0.001
_refine_ls_shift/su_mean 0.000
_refine_ls_structure_factor_coef Fsqd
_refine_ls_weighting_details 'calc w=1/[\s^2^(Fo^2^)+(0.0529P)^2^+0.0000P] where P=(Fo^2^+2Fc^2^)/3'
_refine_ls_weighting_scheme calc
_refine_ls_wR_factor_gt 0.1309
_refine_ls_wR_factor_ref 0.1875
_reflns_number_gt 2235
_reflns_number_total 6155
_reflns_threshold_expression >2sigma(I)
_cod_data_source_file 35-522sup1.cif
_cod_data_source_block '[3](ClO4)3'
_cod_depositor_comments
;
 Marking attached hydrogen atoms.

 Antanas Vaitkus,
 2017-09-10

The following automatic conversions were performed:
'_atom_site_symetry_multiplicity' tag replaced with
'_atom_site_symmetry_multiplicity'.

Automatic conversion script
Id: cif_correct_tags 1440 2010-10-19 06:21:57Z saulius 

The following automatic conversions were performed:

'_symmetry_cell_setting' value 'Hexagonal' changed to 'hexagonal'
according to /home/saulius/struct/CIF-dictionaries/cif_core.dic
dictionary named 'cif_core.dic' version 2.4.2 from 2011-04-26.

Automatic conversion script
Id: cif_fix_values 1891 2012-01-12 08:04:46Z andrius 
;
_cod_original_sg_symbol_H-M P63
_cod_database_code 8000112

loop_
_symmetry_equiv_pos_as_xyz
'x, y, z'
'x-y, x, z+1/2'
'-y, x-y, z'
'-x, -y, z+1/2'
'-x+y, -x, z'
'y, -x+y, z+1/2'

loop_
_atom_site_label
_atom_site_type_symbol
_atom_site_fract_x
_atom_site_fract_y
_atom_site_fract_z
_atom_site_U_iso_or_equiv
_atom_site_adp_type
_atom_site_occupancy
_atom_site_symmetry_multiplicity
_atom_site_calc_flag
_atom_site_refinement_flags
_atom_site_attached_hydrogens
Pt1 Pt 0.60178(7) 0.90048(7) 0.52708(6) 0.0263(3) Uani 1 1 d . 0
Pt2 Pt 0.70693(7) 1.09638(7) 0.55645(6) 0.0275(3) Uani 1 1 d . 0
Co1 Co 0.7453(3) 0.9610(3) 0.6659(2) 0.0264(11) Uiso 1 1 d . 0
Co2 Co 0.5383(3) 1.0409(3) 0.4387(2) 0.0310(11) Uiso 1 1 d . 0
S1 S 0.6891(5) 0.8867(5) 0.5869(4) 0.028(2) Uani 1 1 d . 0
S2 S 0.7264(5) 1.0622(5) 0.6486(4) 0.028(2) Uani 1 1 d . 0
N1 N 0.7517(16) 0.8672(16) 0.6895(13) 0.037(8) Uiso 1 1 d . 0
H1 H 0.7815 0.8586 0.6644 0.045 Uiso 1 1 calc R 0
H2 H 0.7713 0.8728 0.7257 0.045 Uiso 1 1 calc R 0
N2 N 0.8085(18) 1.0262(17) 0.7335(13) 0.041(8) Uiso 1 1 d . 0
H3 H 0.7785 1.0307 0.7609 0.049 Uiso 1 1 calc R 0
H4 H 0.8366 1.0071 0.7499 0.049 Uiso 1 1 calc R 0
O1 O 0.6513(12) 0.9092(13) 0.7074(10) 0.029(6) Uiso 1 1 d . 0
O2 O 0.5644(14) 0.7935(15) 0.7454(11) 0.048(7) Uiso 1 1 d . 0
O3 O 0.8449(12) 1.0147(12) 0.6288(10) 0.028(5) Uiso 1 1 d . 0
O4 O 0.9576(17) 1.1207(17) 0.6323(13) 0.064(9) Uiso 1 1 d . 0
C1 C 0.6459(19) 0.7881(18) 0.6194(14) 0.025(8) Uiso 1 1 d . 0
C2 C 0.6707(18) 0.8036(19) 0.6874(15) 0.029(8) Uiso 1 1 d . 0
H5 H 0.6643 0.7567 0.7065 0.035 Uiso 1 1 calc R 0
C3 C 0.6249(19) 0.8353(18) 0.7181(14) 0.026(8) Uiso 1 1 d . 0
C4 C 0.685(2) 0.745(2) 0.5913(16) 0.043(10) Uiso 1 1 d . 0
H6 H 0.7407 0.7753 0.5965 0.065 Uiso 1 1 calc R 0
H7 H 0.6736 0.7377 0.5503 0.065 Uiso 1 1 calc R 0
H8 H 0.6663 0.6952 0.6096 0.065 Uiso 1 1 calc R 0
C5 C 0.570(3) 0.745(3) 0.609(2) 0.076(15) Uiso 1 1 d . 0
H9 H 0.5611 0.7397 0.5680 0.114 Uiso 1 1 calc R 0
H10 H 0.5437 0.7695 0.6262 0.114 Uiso 1 1 calc R 0
H11 H 0.5510 0.6945 0.6264 0.114 Uiso 1 1 calc R 0
C6 C 0.813(2) 1.141(2) 0.6852(17) 0.038(9) Uiso 1 1 d . 0
C7 C 0.8580(19) 1.1002(19) 0.7034(15) 0.030(8) Uiso 1 1 d . 0
H12 H 0.9003 1.1347 0.7296 0.035 Uiso 1 1 calc R 0
C8 C 0.8921(17) 1.0806(17) 0.6513(13) 0.018(7) Uiso 1 1 d . 0
C9 C 0.7872(19) 1.1679(19) 0.7411(14) 0.030(8) Uiso 1 1 d . 0
H13 H 0.7612 1.1955 0.7296 0.045 Uiso 1 1 calc R 0
H14 H 0.8323 1.2015 0.7638 0.045 Uiso 1 1 calc R 0
H15 H 0.7526 1.1235 0.7640 0.045 Uiso 1 1 calc R 0
C10 C 0.864(2) 1.214(2) 0.6453(16) 0.042(10) Uiso 1 1 d . 0
H16 H 0.8354 1.2385 0.6351 0.062 Uiso 1 1 calc R 0
H17 H 0.8788 1.1969 0.6105 0.062 Uiso 1 1 calc R 0
H18 H 0.9104 1.2494 0.6662 0.062 Uiso 1 1 calc R 0
S3 S 0.5446(5) 0.9317(6) 0.4506(4) 0.034(2) Uani 1 1 d . 0
S4 S 0.6617(5) 1.1252(5) 0.4721(4) 0.030(2) Uani 1 1 d . 0
S5 S 0.4817(5) 1.0248(5) 0.5254(5) 0.041(2) Uani 1 1 d . 0
N3 N 0.4355(16) 0.9733(16) 0.4023(13) 0.041(8) Uiso 1 1 d . 0
H19 H 0.3989 0.9725 0.4258 0.049 Uiso 1 1 calc R 0
H20 H 0.4338 0.9954 0.3685 0.049 Uiso 1 1 calc R 0
N4 N 0.5852(17) 1.0546(17) 0.3578(12) 0.038(8) Uiso 1 1 d . 0
H21 H 0.5835 1.0102 0.3471 0.046 Uiso 1 1 calc R 0
H22 H 0.5564 1.0638 0.3322 0.046 Uiso 1 1 calc R 0
N5 N 0.5218(18) 1.1306(17) 0.4275(13) 0.043(8) Uiso 1 1 d . 0
H23 H 0.5628 1.1680 0.4081 0.051 Uiso 1 1 calc R 0
H24 H 0.4796 1.1153 0.4050 0.051 Uiso 1 1 calc R 0
C11 C 0.442(2) 0.859(2) 0.4410(17) 0.047(11) Uiso 1 1 d . 0
H25 H 0.4359 0.8093 0.4300 0.056 Uiso 1 1 calc R 0
H26 H 0.4129 0.8531 0.4764 0.056 Uiso 1 1 calc R 0
C12 C 0.415(2) 0.894(2) 0.3903(17) 0.040(10) Uiso 1 1 d . 0
H27 H 0.4391 0.8919 0.3540 0.048 Uiso 1 1 calc R 0
H28 H 0.3591 0.8625 0.3856 0.048 Uiso 1 1 calc R 0
C13 C 0.712(2) 1.120(2) 0.4063(15) 0.039(9) Uiso 1 1 d . 0
H29 H 0.7649 1.1637 0.4059 0.047 Uiso 1 1 calc R 0
H30 H 0.7141 1.0726 0.4065 0.047 Uiso 1 1 calc R 0
C14 C 0.6717(19) 1.123(2) 0.3548(15) 0.032(9) Uiso 1 1 d . 0
H31 H 0.6967 1.1179 0.3201 0.038 Uiso 1 1 calc R 0
H32 H 0.6729 1.1724 0.3528 0.038 Uiso 1 1 calc R 0
C15 C 0.4548(19) 1.0997(19) 0.5167(19) 0.045(9) Uiso 1 1 d . 0
H33 H 0.4051 1.0774 0.4970 0.054 Uiso 1 1 calc R 0
H34 H 0.4486 1.1166 0.5551 0.054 Uiso 1 1 calc R 0
C16 C 0.511(3) 1.166(3) 0.485(2) 0.064(13) Uiso 1 1 d . 0
H35 H 0.5592 1.1939 0.5059 0.077 Uiso 1 1 calc R 0
H36 H 0.4914 1.2011 0.4762 0.077 Uiso 1 1 calc R 0
N6 N 0.6478(16) 0.8665(16) 0.4606(12) 0.036(8) Uiso 1 1 d . 0
H37 H 0.6669 0.9034 0.4328 0.043 Uiso 1 1 calc R 0
H38 H 0.6871 0.8610 0.4745 0.043 Uiso 1 1 calc R 0
N7 N 0.5518(15) 0.9258(15) 0.5935(12) 0.025(7) Uiso 1 1 d . 0
H39 H 0.5815 0.9345 0.6254 0.029 Uiso 1 1 calc R 0
H40 H 0.5536 0.9708 0.5849 0.029 Uiso 1 1 calc R 0
N8 N 0.7782(14) 1.0634(14) 0.5197(14) 0.032(7) Uiso 1 1 d . 0
H41 H 0.7872 1.0349 0.5458 0.039 Uiso 1 1 calc R 0
H42 H 0.7537 1.0326 0.4890 0.039 Uiso 1 1 calc R 0
N9 N 0.6408(16) 1.1357(16) 0.5974(13) 0.036(8) Uiso 1 1 d . 0
H43 H 0.5957 1.1177 0.5779 0.044 Uiso 1 1 calc R 0
H44 H 0.6294 1.1158 0.6337 0.044 Uiso 1 1 calc R 0
C17 C 0.586(3) 0.789(3) 0.434(2) 0.081(15) Uiso 1 1 d . 0
H45 H 0.6086 0.7739 0.4039 0.121 Uiso 1 1 calc R 0
H46 H 0.5448 0.7960 0.4178 0.121 Uiso 1 1 calc R 0
H47 H 0.5648 0.7503 0.4638 0.121 Uiso 1 1 calc R 0
C18 C 0.473(2) 0.870(2) 0.6090(18) 0.048(11) Uiso 1 1 d . 0
H48 H 0.4581 0.8888 0.6425 0.072 Uiso 1 1 calc R 0
H49 H 0.4695 0.8215 0.6180 0.072 Uiso 1 1 calc R 0
H50 H 0.4395 0.8639 0.5769 0.072 Uiso 1 1 calc R 0
C19 C 0.860(2) 1.134(2) 0.4982(17) 0.047(10) Uiso 1 1 d . 0
H51 H 0.8915 1.1134 0.4836 0.071 Uiso 1 1 calc R 0
H52 H 0.8858 1.1679 0.5303 0.071 Uiso 1 1 calc R 0
H53 H 0.8513 1.1617 0.4678 0.071 Uiso 1 1 calc R 0
C20 C 0.680(2) 1.224(2) 0.6016(18) 0.055(12) Uiso 1 1 d . 0
H54 H 0.6476 1.2380 0.6241 0.083 Uiso 1 1 calc R 0
H55 H 0.6868 1.2460 0.5632 0.083 Uiso 1 1 calc R 0
H56 H 0.7294 1.2446 0.6203 0.083 Uiso 1 1 calc R 0
Cl1 Cl 0.4852(7) 1.0586(7) 0.7095(6) 0.068(3) Uiso 1 1 d . 0
O5 O 0.502(2) 1.127(2) 0.6785(19) 0.112(14) Uiso 1 1 d . 0
O6 O 0.545(3) 1.035(3) 0.7053(19) 0.131(16) Uiso 1 1 d . 0
O7 O 0.477(3) 1.076(3) 0.769(2) 0.131(16) Uiso 1 1 d . 0
O8 O 0.409(2) 0.995(2) 0.6975(18) 0.106(13) Uiso 1 1 d . 0
Cl2 Cl 0.7156(7) 0.9756(7) 0.8814(5) 0.056(3) Uiso 1 1 d . 0
O9 O 0.770(2) 0.954(2) 0.8572(16) 0.097(12) Uiso 1 1 d . 0
O10 O 0.7074(19) 1.0306(19) 0.8413(14) 0.075(10) Uiso 1 1 d . 0
O11 O 0.641(2) 0.910(2) 0.8889(16) 0.089(11) Uiso 1 1 d . 0
O12 O 0.738(2) 1.013(2) 0.9330(17) 0.098(12) Uiso 1 1 d . 0
Cl3 Cl 0.7940(8) 0.7740(9) 0.8414(7) 0.080(4) Uiso 1 1 d . 0
O13 O 0.777(3) 0.812(3) 0.801(3) 0.18(2) Uiso 1 1 d . 0
O14 O 0.734(4) 0.685(4) 0.839(3) 0.19(2) Uiso 1 1 d . 0
O15 O 0.786(2) 0.792(2) 0.8996(19) 0.106(13) Uiso 1 1 d . 0
O16 O 0.869(3) 0.783(3) 0.837(2) 0.138(17) Uiso 1 1 d . 0
Cl4 Cl 0.3333 0.6667 0.5325(9) 0.055(5) Uiso 1 3 d S 0
O17 O 0.3333 0.6667 0.599(3) 0.10(2) Uiso 1 3 d S 0
O18 O 0.3030(16) 0.7132(16) 0.5167(15) 0.072(9) Uiso 1 1 d . 0
Cl5 Cl 0.3333 0.6667 0.8721(11) 0.080(7) Uiso 1 3 d S 0
O19 O 0.3333 0.6667 0.937(3) 0.12(2) Uiso 1 3 d S 0
O20 O 0.406(2) 0.732(2) 0.8480(17) 0.110(13) Uiso 1 1 d . 0
Cl6 Cl 1.0000 1.0000 0.7432(8) 0.043(4) Uiso 1 3 d S 0
O21 O 1.0000 1.0000 0.670(7) 0.33(8) Uiso 1 3 d S 0
O22 O 1.054(2) 1.078(2) 0.7600(16) 0.093(12) Uiso 1 1 d . 0
Na1 Na 0.3333 0.6667 0.696(2) 0.130(16) Uiso 1 3 d S 0
Na2 Na 0.524(2) 0.915(2) 0.7854(15) 0.092(10) Uiso 0.67 1 d P 0
O23 O 0.354(3) 0.783(3) 0.728(2) 0.16(2) Uiso 1 1 d . 2
O24 O 0.905(5) 0.941(5) 0.551(4) 0.36(5) Uiso 1 1 d . 2

loop_
_atom_site_aniso_label
_atom_site_aniso_U_11
_atom_site_aniso_U_22
_atom_site_aniso_U_33
_atom_site_aniso_U_23
_atom_site_aniso_U_13
_atom_site_aniso_U_12
Pt1 0.0229(6) 0.0254(6) 0.0295(6) 0.0002(8) -0.0003(8) 0.0112(6)
Pt2 0.0266(7) 0.0234(6) 0.0308(6) 0.0015(8) 0.0011(8) 0.0112(6)
S1 0.019(4) 0.018(4) 0.042(6) 0.000(4) -0.002(4) 0.007(4)
S2 0.027(5) 0.023(5) 0.028(5) 0.008(4) 0.007(4) 0.008(4)
S3 0.030(5) 0.038(5) 0.036(6) 0.002(4) -0.003(4) 0.020(5)
S4 0.040(5) 0.030(5) 0.019(5) 0.010(4) 0.005(4) 0.018(4)
S5 0.042(5) 0.050(5) 0.033(5) 0.007(6) 0.007(6) 0.024(4)

loop_
_atom_type_symbol
_atom_type_description
_atom_type_scat_dispersion_real
_atom_type_scat_dispersion_imag
_atom_type_scat_source
C C 0.0033 0.0016 'International Tables Vol C Tables 4.2.6.8 and 6.1.1.4'
H H 0.0000 0.0000 'International Tables Vol C Tables 4.2.6.8 and 6.1.1.4'
O O 0.0106 0.0060 'International Tables Vol C Tables 4.2.6.8 and 6.1.1.4'
N N 0.0061 0.0033 'International Tables Vol C Tables 4.2.6.8 and 6.1.1.4'
S S 0.1246 0.1234 'International Tables Vol C Tables 4.2.6.8 and 6.1.1.4'
Cl Cl 0.1484 0.1585 'International Tables Vol C Tables 4.2.6.8 and 6.1.1.4'
Co Co 0.3494 0.9721 'International Tables Vol C Tables 4.2.6.8 and 6.1.1.4'
Pt Pt -1.7033 8.3905 'International Tables Vol C Tables 4.2.6.8 and 6.1.1.4'
Na Na 0.0362 0.0249 'International Tables Vol C Tables 4.2.6.8 and 6.1.1.4'

loop_
_geom_angle_atom_site_label_1
_geom_angle_atom_site_label_2
_geom_angle_atom_site_label_3
_geom_angle
_geom_angle_site_symmetry_1
_geom_angle_site_symmetry_3
N7 Pt1 N6 176.0(11) . .
N7 Pt1 S1 94.2(8) . .
N6 Pt1 S1 85.3(8) . .
N7 Pt1 S3 97.7(7) . .
N6 Pt1 S3 83.5(8) . .
S1 Pt1 S3 164.1(3) . .
N7 Pt1 Pt2 70.5(7) . .
N6 Pt1 Pt2 113.5(8) . .
S1 Pt1 Pt2 87.2(2) . .
S3 Pt1 Pt2 87.0(2) . .
N8 Pt2 N9 175.9(11) . .
N8 Pt2 S2 92.2(9) . .
N9 Pt2 S2 85.8(8) . .
N8 Pt2 S4 98.9(9) . .
N9 Pt2 S4 83.5(8) . .
S2 Pt2 S4 167.6(3) . .
N8 Pt2 Pt1 71.3(7) . .
N9 Pt2 Pt1 112.1(8) . .
S2 Pt2 Pt1 86.7(2) . .
S4 Pt2 Pt1 91.5(2) . .
O1 Co1 O3 175.9(10) . .
O1 Co1 N1 82.1(11) . .
O3 Co1 N1 96.3(10) . .
O1 Co1 N2 95.3(11) . .
O3 Co1 N2 81.1(11) . .
N1 Co1 N2 94.7(12) . .
O1 Co1 S1 90.9(7) . .
O3 Co1 S1 92.5(7) . .
N1 Co1 S1 81.2(9) . .
N2 Co1 S1 172.0(10) . .
O1 Co1 S2 90.8(7) . .
O3 Co1 S2 90.7(7) . .
N1 Co1 S2 172.5(9) . .
N2 Co1 S2 83.7(9) . .
S1 Co1 S2 101.2(4) . .
N3 Co2 N5 88.7(12) . .
N3 Co2 N4 87.4(12) . .
N5 Co2 N4 91.9(13) . .
N3 Co2 S5 90.2(9) . .
N5 Co2 S5 86.9(9) . .
N4 Co2 S5 177.3(9) . .
N3 Co2 S3 86.2(9) . .
N5 Co2 S3 174.5(10) . .
N4 Co2 S3 89.9(9) . .
S5 Co2 S3 91.2(4) . .
N3 Co2 S4 174.3(9) . .
N5 Co2 S4 89.0(9) . .
N4 Co2 S4 87.5(9) . .
S5 Co2 S4 94.9(4) . .
S3 Co2 S4 96.3(4) . .
C1 S1 Co1 100.7(11) . .
C1 S1 Pt1 112.4(11) . .
Co1 S1 Pt1 123.4(4) . .
C6 S2 Co1 99.9(12) . .
C6 S2 Pt2 112.9(12) . .
Co1 S2 Pt2 123.3(4) . .
C2 N1 Co1 104(2) . .
C7 N2 Co1 100(2) . .
C3 O1 Co1 116(2) . .
C3 O1 N7 109.1(19) . .
Co1 O1 N7 91.5(9) . .
C8 O3 Co1 115(2) . .
C8 O3 N8 102.0(18) . .
Co1 O3 N8 92.6(9) . .
C5 C1 C4 107(3) . .
C5 C1 C2 116(3) . .
C4 C1 C2 108(3) . .
C5 C1 S1 113(3) . .
C4 C1 S1 109(2) . .
C2 C1 S1 104(2) . .
N1 C2 C3 105(3) . .
N1 C2 C1 107(3) . .
C3 C2 C1 110(3) . .
O2 C3 O1 124(3) . .
O2 C3 C2 123(3) . .
O1 C3 C2 113(3) . .
C7 C6 C9 110(3) . .
C7 C6 C10 111(3) . .
C9 C6 C10 109(3) . .
C7 C6 S2 103(2) . .
C9 C6 S2 110(2) . .
C10 C6 S2 115(3) . .
N2 C7 C8 106(3) . .
N2 C7 C6 112(3) . .
C8 C7 C6 112(3) . .
O4 C8 O3 122(3) . .
O4 C8 C7 126(3) . .
O3 C8 C7 113(3) . .
C11 S3 Co2 99.6(13) . .
C11 S3 Pt1 112.4(13) . .
Co2 S3 Pt1 128.0(5) . .
C13 S4 Co2 95.6(12) . .
C13 S4 Pt2 112.5(12) . .
Co2 S4 Pt2 120.0(4) . .
C15 S5 Co2 96.8(14) . .
C15 S5 N9 94.8(13) . .
Co2 S5 N9 96.1(6) . .
C15 S5 N7 156.3(15) . .
Co2 S5 N7 100.0(5) . .
N9 S5 N7 67.0(7) . .
C12 N3 Co2 117(2) . .
C14 N4 Co2 113(2) . .
C14 N4 Na2 112.7(19) . 4_674
Co2 N4 Na2 101.5(13) . 4_674
C16 N5 Co2 115(2) . .
C12 C11 S3 104(3) . .
N3 C12 C11 111(3) . .
C14 C13 S4 110(3) . .
C13 C14 N4 109(3) . .
C16 C15 S5 113(3) . .
C15 C16 N5 104(3) . .
C17 N6 Pt1 111(2) . .
C18 N7 Pt1 119(2) . .
C18 N7 S5 87(2) . .
Pt1 N7 S5 101.4(10) . .
C18 N7 O1 101(2) . .
Pt1 N7 O1 100.0(10) . .
S5 N7 O1 149.3(10) . .
C19 N8 Pt2 114.6(19) . .
C19 N8 O3 96.4(18) . .
Pt2 N8 O3 103.7(12) . .
C20 N9 Pt2 114(2) . .
C20 N9 S5 125(2) . .
Pt2 N9 S5 95.7(10) . .
O5 Cl1 O7 105(3) . .
O5 Cl1 O8 113(3) . .
O7 Cl1 O8 101(3) . .
O5 Cl1 O6 115(3) . .
O7 Cl1 O6 110(3) . .
O8 Cl1 O6 111(3) . .
Cl1 O6 Na2 115(2) . .
Cl1 O6 Na1 101(2) . .
Na2 O6 Na1 47.8(11) . .
O12 Cl2 O11 108(2) . .
O12 Cl2 O9 114(2) . .
O11 Cl2 O9 112(2) . .
O12 Cl2 O10 105(2) . .
O11 Cl2 O10 107(2) . .
O9 Cl2 O10 110(2) . .
Cl2 O10 Na1 89.3(14) . .
Cl2 O11 Na1 134.4(18) . .
O13 Cl3 O15 115(3) . .
O13 Cl3 O16 116(4) . .
O15 Cl3 O16 106(3) . .
O13 Cl3 O14 110(4) . .
O15 Cl3 O14 102(3) . .
O16 Cl3 O14 107(3) . .
O18 Cl4 O18 113.4(14) . 3_665
O18 Cl4 O18 113.4(14) . 5_565
O18 Cl4 O18 113.4(13) 3_665 5_565
O18 Cl4 O17 105.2(16) . .
O18 Cl4 O17 105.2(16) 3_665 .
O18 Cl4 O17 105.2(16) 5_565 .
Cl4 O17 Na1 180.00(2) . .
O20 Cl5 O20 107(2) 3_665 .
O20 Cl5 O20 107(2) 3_665 5_565
O20 Cl5 O20 107(2) . 5_565
O20 Cl5 O19 111.9(19) 3_665 .
O20 Cl5 O19 111.9(19) . .
O20 Cl5 O19 111.9(19) 5_565 .
Cl5 O20 Na1 90(2) . .
O22 Cl6 O22 113.0(14) . 3_765
O22 Cl6 O22 113.0(14) . 5_675
O22 Cl6 O22 113.0(14) 3_765 5_675
O22 Cl6 O21 105.7(16) . .
O22 Cl6 O21 105.7(16) 3_765 .
O22 Cl6 O21 105.7(16) 5_675 .
O17 Na1 O23 108.9(18) . .
O17 Na1 O23 108.9(18) . 3_665
O23 Na1 O23 110.1(17) . 3_665
O17 Na1 O23 108.9(18) . 5_565
O23 Na1 O23 110.1(17) . 5_565
O23 Na1 O23 110.1(17) 3_665 5_565
O17 Na1 O20 158.5(7) . .
O23 Na1 O20 60.1(17) . .
O23 Na1 O20 93(2) 3_665 .
O23 Na1 O20 63.3(17) 5_565 .
O17 Na1 O6 91.9(6) . .
O23 Na1 O6 30.0(14) . .
O23 Na1 O6 140.0(16) 3_665 .
O23 Na1 O6 93.8(14) 5_565 .
O20 Na1 O6 69.6(8) . .
O17 Na1 O11 128.4(4) . .
O23 Na1 O11 56.5(15) . .
O23 Na1 O11 123(2) 3_665 .
O23 Na1 O11 53.7(15) 5_565 .
O20 Na1 O11 30.3(7) . .
O6 Na1 O11 49.4(5) . .
O17 Na1 O10 114.4(4) . .
O23 Na1 O10 48.1(14) . .
O23 Na1 O10 136(2) 3_665 .
O23 Na1 O10 63.1(14) 5_565 .
O20 Na1 O10 44.1(6) . .
O6 Na1 O10 34.0(5) . .
O11 Na1 O10 16.4(4) . .
O6 Na2 N4 90.1(15) . 4_675

loop_
_geom_bond_atom_site_label_1
_geom_bond_atom_site_label_2
_geom_bond_distance
_geom_bond_site_symmetry_2
Pt1 N7 2.01(3) .
Pt1 N6 2.06(3) .
Pt1 S1 2.334(9) .
Pt1 S3 2.335(9) .
Pt1 Pt2 3.4422(19) .
Pt2 N8 2.02(2) .
Pt2 N9 2.06(3) .
Pt2 S2 2.310(9) .
Pt2 S4 2.322(9) .
Co1 O1 1.88(2) .
Co1 O3 1.92(2) .
Co1 N1 2.01(3) .
Co1 N2 2.01(3) .
Co1 S1 2.250(10) .
Co1 S2 2.259(9) .
Co2 N3 1.98(3) .
Co2 N5 1.98(3) .
Co2 N4 2.03(3) .
Co2 S5 2.226(12) .
Co2 S3 2.253(11) .
Co2 S4 2.302(10) .
S1 C1 1.86(3) .
S2 C6 1.84(4) .
N1 C2 1.47(4) .
N2 C7 1.47(4) .
O1 C3 1.31(4) .
O1 N7 3.39(4) .
O2 C3 1.24(4) .
O3 C8 1.28(3) .
O3 N8 3.20(4) .
O4 C8 1.22(4) .
C1 C5 1.33(5) .
C1 C4 1.56(4) .
C1 C2 1.62(5) .
C2 C3 1.52(4) .
C6 C7 1.53(4) .
C6 C9 1.57(5) .
C6 C10 1.58(5) .
C7 C8 1.52(4) .
S3 C11 1.83(4) .
S4 C13 1.84(4) .
S5 C15 1.83(3) .
S5 N9 3.26(3) .
S5 N7 3.32(3) .
N3 C12 1.45(4) .
N4 C14 1.57(4) .
N4 Na2 3.03(4) 4_674
N5 C16 1.55(5) .
C11 C12 1.58(5) .
C13 C14 1.44(5) .
C15 C16 1.43(5) .
N6 C17 1.53(5) .
N7 C18 1.44(4) .
N8 C19 1.60(4) .
N9 C20 1.53(4) .
Cl1 O5 1.41(4) .
Cl1 O7 1.44(4) .
Cl1 O8 1.44(4) .
Cl1 O6 1.49(5) .
O6 Na2 2.88(6) .
O6 Na1 6.37(5) .
Cl2 O12 1.34(4) .
Cl2 O11 1.42(4) .
Cl2 O9 1.46(4) .
Cl2 O10 1.50(3) .
O10 Na1 8.06(4) .
O11 Na1 7.12(5) .
Cl3 O13 1.34(6) .
Cl3 O15 1.41(4) .
Cl3 O16 1.41(5) .
Cl3 O14 1.56(6) .
Cl4 O18 1.38(3) .
Cl4 O18 1.38(3) 3_665
Cl4 O18 1.38(3) 5_565
Cl4 O17 1.52(7) .
O17 Na1 2.23(9) .
Cl5 O20 1.48(4) 3_665
Cl5 O20 1.48(4) .
Cl5 O20 1.48(4) 5_565
Cl5 O19 1.48(7) .
O20 Na1 3.75(6) .
Cl6 O22 1.42(3) .
Cl6 O22 1.42(3) 3_765
Cl6 O22 1.42(3) 5_675
Cl6 O21 1.68(16) .
Na1 O23 2.26(5) .
Na1 O23 2.26(5) 3_665
Na1 O23 2.26(5) 5_565
Na2 N4 3.03(4) 4_675

loop_
_geom_torsion_atom_site_label_1
_geom_torsion_atom_site_label_2
_geom_torsion_atom_site_label_3
_geom_torsion_atom_site_label_4
_geom_torsion
_geom_torsion_site_symmetry_1
_geom_torsion_site_symmetry_4
N7 Pt1 Pt2 N8 154.1(12) . .
N6 Pt1 Pt2 N8 -25.1(13) . .
S1 Pt1 Pt2 N8 58.6(10) . .
S3 Pt1 Pt2 N8 -106.6(10) . .
N7 Pt1 Pt2 N9 -23.5(12) . .
N6 Pt1 Pt2 N9 157.4(12) . .
S1 Pt1 Pt2 N9 -119.0(9) . .
S3 Pt1 Pt2 N9 75.8(9) . .
N7 Pt1 Pt2 S2 60.7(8) . .
N6 Pt1 Pt2 S2 -118.5(9) . .
S1 Pt1 Pt2 S2 -34.8(3) . .
S3 Pt1 Pt2 S2 160.0(3) . .
N7 Pt1 Pt2 S4 -107.0(8) . .
N6 Pt1 Pt2 S4 73.8(9) . .
S1 Pt1 Pt2 S4 157.5(3) . .
S3 Pt1 Pt2 S4 -7.7(3) . .
O1 Co1 S1 C1 -52.9(12) . .
O3 Co1 S1 C1 124.9(12) . .
N1 Co1 S1 C1 28.9(13) . .
N2 Co1 S1 C1 89(7) . .
S2 Co1 S1 C1 -143.9(11) . .
O1 Co1 S1 Pt1 73.2(8) . .
O3 Co1 S1 Pt1 -109.0(8) . .
N1 Co1 S1 Pt1 155.0(9) . .
N2 Co1 S1 Pt1 -145(7) . .
S2 Co1 S1 Pt1 -17.8(5) . .
N7 Pt1 S1 C1 84.2(13) . .
N6 Pt1 S1 C1 -91.8(14) . .
S3 Pt1 S1 C1 -137.0(15) . .
Pt2 Pt1 S1 C1 154.4(11) . .
N7 Pt1 S1 Co1 -36.6(9) . .
N6 Pt1 S1 Co1 147.4(9) . .
S3 Pt1 S1 Co1 102.2(12) . .
Pt2 Pt1 S1 Co1 33.5(4) . .
O1 Co1 S2 C6 119.3(14) . .
O3 Co1 S2 C6 -56.9(14) . .
N1 Co1 S2 C6 102(7) . .
N2 Co1 S2 C6 24.0(15) . .
S1 Co1 S2 C6 -149.7(12) . .
O1 Co1 S2 Pt2 -114.7(8) . .
O3 Co1 S2 Pt2 69.1(8) . .
N1 Co1 S2 Pt2 -132(7) . .
N2 Co1 S2 Pt2 150.0(10) . .
S1 Co1 S2 Pt2 -23.6(5) . .
N8 Pt2 S2 C6 86.3(14) . .
N9 Pt2 S2 C6 -90.1(15) . .
S4 Pt2 S2 C6 -120.8(17) . .
Pt1 Pt2 S2 C6 157.4(13) . .
N8 Pt2 S2 Co1 -33.8(8) . .
N9 Pt2 S2 Co1 149.7(9) . .
S4 Pt2 S2 Co1 119.1(13) . .
Pt1 Pt2 S2 Co1 37.2(4) . .
O1 Co1 N1 C2 35(2) . .
O3 Co1 N1 C2 -148(2) . .
N2 Co1 N1 C2 130(2) . .
S1 Co1 N1 C2 -57(2) . .
S2 Co1 N1 C2 53(8) . .
O1 Co1 N2 C7 -140(2) . .
O3 Co1 N2 C7 41.7(19) . .
N1 Co1 N2 C7 137(2) . .
S1 Co1 N2 C7 78(7) . .
S2 Co1 N2 C7 -50.1(19) . .
O3 Co1 O1 C3 -82(14) . .
N1 Co1 O1 C3 -16(2) . .
N2 Co1 O1 C3 -110(2) . .
S1 Co1 O1 C3 65(2) . .
S2 Co1 O1 C3 166(2) . .
O3 Co1 O1 N7 166(13) . .
N1 Co1 O1 N7 -128.2(11) . .
N2 Co1 O1 N7 137.7(11) . .
S1 Co1 O1 N7 -47.2(6) . .
S2 Co1 O1 N7 54.0(6) . .
O1 Co1 O3 C8 -54(14) . .
N1 Co1 O3 C8 -119(2) . .
N2 Co1 O3 C8 -26(2) . .
S1 Co1 O3 C8 159(2) . .
S2 Co1 O3 C8 58(2) . .
O1 Co1 O3 N8 -158(13) . .
N1 Co1 O3 N8 136.1(11) . .
N2 Co1 O3 N8 -130.1(11) . .
S1 Co1 O3 N8 54.6(7) . .
S2 Co1 O3 N8 -46.6(7) . .
Co1 S1 C1 C5 125(3) . .
Pt1 S1 C1 C5 -8(3) . .
Co1 S1 C1 C4 -116(2) . .
Pt1 S1 C1 C4 111(2) . .
Co1 S1 C1 C2 -1(2) . .
Pt1 S1 C1 C2 -134.1(17) . .
Co1 N1 C2 C3 -46(3) . .
Co1 N1 C2 C1 71(3) . .
C5 C1 C2 N1 -166(3) . .
C4 C1 C2 N1 75(3) . .
S1 C1 C2 N1 -41(3) . .
C5 C1 C2 C3 -52(4) . .
C4 C1 C2 C3 -172(3) . .
S1 C1 C2 C3 72(3) . .
Co1 O1 C3 O2 179(3) . .
N7 O1 C3 O2 -79(4) . .
Co1 O1 C3 C2 -8(3) . .
N7 O1 C3 C2 94(3) . .
N1 C2 C3 O2 -150(3) . .
C1 C2 C3 O2 95(4) . .
N1 C2 C3 O1 37(4) . .
C1 C2 C3 O1 -78(3) . .
Co1 S2 C6 C7 5(2) . .
Pt2 S2 C6 C7 -127(2) . .
Co1 S2 C6 C9 -111(2) . .
Pt2 S2 C6 C9 116(2) . .
Co1 S2 C6 C10 126(2) . .
Pt2 S2 C6 C10 -7(3) . .
Co1 N2 C7 C8 -50(3) . .
Co1 N2 C7 C6 72(3) . .
C9 C6 C7 N2 68(4) . .
C10 C6 C7 N2 -172(3) . .
S2 C6 C7 N2 -49(3) . .
C9 C6 C7 C8 -174(3) . .
C10 C6 C7 C8 -53(4) . .
S2 C6 C7 C8 70(3) . .
Co1 O3 C8 O4 180(3) . .
N8 O3 C8 O4 -82(3) . .
Co1 O3 C8 C7 1(3) . .
N8 O3 C8 C7 100(2) . .
N2 C7 C8 O4 -143(3) . .
C6 C7 C8 O4 94(4) . .
N2 C7 C8 O3 35(3) . .
C6 C7 C8 O3 -87(3) . .
N3 Co2 S3 C11 -17.3(16) . .
N5 Co2 S3 C11 3(10) . .
N4 Co2 S3 C11 -104.7(16) . .
S5 Co2 S3 C11 72.7(14) . .
S4 Co2 S3 C11 167.8(13) . .
N3 Co2 S3 Pt1 -145.9(10) . .
N5 Co2 S3 Pt1 -125(10) . .
N4 Co2 S3 Pt1 126.7(10) . .
S5 Co2 S3 Pt1 -55.8(6) . .
S4 Co2 S3 Pt1 39.3(6) . .
N7 Pt1 S3 C11 -73.7(16) . .
N6 Pt1 S3 C11 102.5(16) . .
S1 Pt1 S3 C11 147.8(16) . .
Pt2 Pt1 S3 C11 -143.5(14) . .
N7 Pt1 S3 Co2 49.8(8) . .
N6 Pt1 S3 Co2 -134.1(9) . .
S1 Pt1 S3 Co2 -88.7(13) . .
Pt2 Pt1 S3 Co2 -20.0(5) . .
N3 Co2 S4 C13 -40(9) . .
N5 Co2 S4 C13 -106.4(14) . .
N4 Co2 S4 C13 -14.5(14) . .
S5 Co2 S4 C13 166.8(11) . .
S3 Co2 S4 C13 75.0(11) . .
N3 Co2 S4 Pt2 -160(9) . .
N5 Co2 S4 Pt2 133.5(10) . .
N4 Co2 S4 Pt2 -134.6(9) . .
S5 Co2 S4 Pt2 46.7(5) . .
S3 Co2 S4 Pt2 -45.0(5) . .
N8 Pt2 S4 C13 -6.8(14) . .
N9 Pt2 S4 C13 169.8(15) . .
S2 Pt2 S4 C13 -159.4(17) . .
Pt1 Pt2 S4 C13 -78.1(13) . .
N8 Pt2 S4 Co2 104.4(8) . .
N9 Pt2 S4 Co2 -79.0(9) . .
S2 Pt2 S4 Co2 -48.2(16) . .
Pt1 Pt2 S4 Co2 33.1(4) . .
N3 Co2 S5 C15 -83.3(14) . .
N5 Co2 S5 C15 5.4(15) . .
N4 Co2 S5 C15 -57(19) . .
S3 Co2 S5 C15 -169.5(12) . .
S4 Co2 S5 C15 94.1(12) . .
N3 Co2 S5 N9 -178.9(10) . .
N5 Co2 S5 N9 -90.2(10) . .
N4 Co2 S5 N9 -153(19) . .
S3 Co2 S5 N9 95.0(6) . .
S4 Co2 S5 N9 -1.4(6) . .
N3 Co2 S5 N7 113.5(10) . .
N5 Co2 S5 N7 -157.9(10) . .
N4 Co2 S5 N7 139(19) . .
S3 Co2 S5 N7 27.3(6) . .
S4 Co2 S5 N7 -69.1(6) . .
N5 Co2 N3 C12 172(3) . .
N4 Co2 N3 C12 81(3) . .
S5 Co2 N3 C12 -101(3) . .
S3 Co2 N3 C12 -9(3) . .
S4 Co2 N3 C12 106(9) . .
N3 Co2 N4 C14 166(2) . .
N5 Co2 N4 C14 78(2) . .
S5 Co2 N4 C14 140(18) . .
S3 Co2 N4 C14 -107(2) . .
S4 Co2 N4 C14 -11(2) . .
N3 Co2 N4 Na2 45.6(13) . 4_674
N5 Co2 N4 Na2 -43.0(14) . 4_674
S5 Co2 N4 Na2 20(20) . 4_674
S3 Co2 N4 Na2 131.8(10) . 4_674
S4 Co2 N4 Na2 -131.9(11) . 4_674
N3 Co2 N5 C16 112(3) . .
N4 Co2 N5 C16 -161(3) . .
S5 Co2 N5 C16 22(2) . .
S3 Co2 N5 C16 91(10) . .
S4 Co2 N5 C16 -73(2) . .
Co2 S3 C11 C12 39(2) . .
Pt1 S3 C11 C12 177.1(19) . .
Co2 N3 C12 C11 39(4) . .
S3 C11 C12 N3 -51(3) . .
Co2 S4 C13 C14 43(3) . .
Pt2 S4 C13 C14 168(2) . .
S4 C13 C14 N4 -57(3) . .
Co2 N4 C14 C13 42(3) . .
Na2 N4 C14 C13 156(2) 4_674 .
Co2 S5 C15 C16 -35(3) . .
N9 S5 C15 C16 61(3) . .
N7 S5 C15 C16 100(4) . .
S5 C15 C16 N5 53(4) . .
Co2 N5 C16 C15 -48(4) . .
N7 Pt1 N6 C17 33(17) . .
S1 Pt1 N6 C17 117(3) . .
S3 Pt1 N6 C17 -74(2) . .
Pt2 Pt1 N6 C17 -158(2) . .
N6 Pt1 N7 C18 -28(17) . .
S1 Pt1 N7 C18 -111(3) . .
S3 Pt1 N7 C18 79(3) . .
Pt2 Pt1 N7 C18 163(3) . .
N6 Pt1 N7 S5 -121(15) . .
S1 Pt1 N7 S5 155.6(6) . .
S3 Pt1 N7 S5 -13.9(7) . .
Pt2 Pt1 N7 S5 70.0(6) . .
N6 Pt1 N7 O1 81(16) . .
S1 Pt1 N7 O1 -2.2(8) . .
S3 Pt1 N7 O1 -171.7(7) . .
Pt2 Pt1 N7 O1 -87.8(7) . .
C15 S5 N7 C18 96(4) . .
Co2 S5 N7 C18 -129(2) . .
N9 S5 N7 C18 139(2) . .
C15 S5 N7 Pt1 -145(3) . .
Co2 S5 N7 Pt1 -10.2(10) . .
N9 S5 N7 Pt1 -102.6(10) . .
C15 S5 N7 O1 -12(4) . .
Co2 S5 N7 O1 123.1(17) . .
N9 S5 N7 O1 30.7(17) . .
C3 O1 N7 C18 46(3) . .
Co1 O1 N7 C18 164(2) . .
C3 O1 N7 Pt1 -76(2) . .
Co1 O1 N7 Pt1 42.2(11) . .
C3 O1 N7 S5 150(2) . .
Co1 O1 N7 S5 -91.4(18) . .
N9 Pt2 N8 C19 -47(17) . .
S2 Pt2 N8 C19 -108(2) . .
S4 Pt2 N8 C19 78(2) . .
Pt1 Pt2 N8 C19 166(3) . .
N9 Pt2 N8 O3 57(16) . .
S2 Pt2 N8 O3 -4.0(8) . .
S4 Pt2 N8 O3 -178.3(7) . .
Pt1 Pt2 N8 O3 -89.7(8) . .
C8 O3 N8 C19 44(3) . .
Co1 O3 N8 C19 160.0(18) . .
C8 O3 N8 Pt2 -73(2) . .
Co1 O3 N8 Pt2 42.7(11) . .
N8 Pt2 N9 C20 45(17) . .
S2 Pt2 N9 C20 106(2) . .
S4 Pt2 N9 C20 -81(2) . .
Pt1 Pt2 N9 C20 -169(2) . .
N8 Pt2 N9 S5 178(100) . .
S2 Pt2 N9 S5 -121.6(7) . .
S4 Pt2 N9 S5 52.0(6) . .
Pt1 Pt2 N9 S5 -36.9(9) . .
C15 S5 N9 C20 -14(3) . .
Co2 S5 N9 C20 83(3) . .
N7 S5 N9 C20 -179(3) . .
C15 S5 N9 Pt2 -139.5(15) . .
Co2 S5 N9 Pt2 -42.1(9) . .
N7 S5 N9 Pt2 56.3(9) . .
O5 Cl1 O6 Na2 169(2) . .
O7 Cl1 O6 Na2 51(3) . .
O8 Cl1 O6 Na2 -61(3) . .
O5 Cl1 O6 Na1 -143(2) . .
O7 Cl1 O6 Na1 99(2) . .
O8 Cl1 O6 Na1 -12(3) . .
O12 Cl2 O10 Na1 -142.0(18) . .
O11 Cl2 O10 Na1 -27.4(18) . .
O9 Cl2 O10 Na1 94.5(18) . .
O12 Cl2 O11 Na1 160(2) . .
O9 Cl2 O11 Na1 -74(3) . .
O10 Cl2 O11 Na1 47(3) . .
O18 Cl4 O17 Na1 127(100) . .
O18 Cl4 O17 Na1 7(100) 3_665 .
O18 Cl4 O17 Na1 -113(100) 5_565 .
O20 Cl5 O20 Na1 -57(2) 3_665 .
O20 Cl5 O20 Na1 57(2) 5_565 .
O19 Cl5 O20 Na1 180.000(1) . .
Cl4 O17 Na1 O23 -160(100) . .
Cl4 O17 Na1 O23 -40(100) . 3_665
Cl4 O17 Na1 O23 80(100) . 5_565
Cl4 O17 Na1 O20 145(100) . .
Cl4 O17 Na1 O6 175(100) . .
Cl4 O17 Na1 O11 139(100) . .
Cl4 O17 Na1 O10 149(100) . .
Cl5 O20 Na1 O17 180.000(3) . .
Cl5 O20 Na1 O23 116(2) . .
Cl5 O20 Na1 O23 4(2) . 3_665
Cl5 O20 Na1 O23 -107(2) . 5_565
Cl5 O20 Na1 O6 147.7(18) . .
Cl5 O20 Na1 O11 -170(3) . .
Cl5 O20 Na1 O10 175(2) . .
Cl1 O6 Na1 O17 93(2) . .
Na2 O6 Na1 O17 -153.3(12) . .
Cl1 O6 Na1 O23 -33(3) . .
Na2 O6 Na1 O23 81(3) . .
Cl1 O6 Na1 O23 -30(4) . 3_665
Na2 O6 Na1 O23 84(3) . 3_665
Cl1 O6 Na1 O23 -157(2) . 5_565
Na2 O6 Na1 O23 -44(2) . 5_565
Cl1 O6 Na1 O20 -98(2) . .
Na2 O6 Na1 O20 15.4(14) . .
Cl1 O6 Na1 O11 -124(2) . .
Na2 O6 Na1 O11 -11.2(11) . .
Cl1 O6 Na1 O10 -133(2) . .
Na2 O6 Na1 O10 -19.7(11) . .
Cl2 O11 Na1 O17 7(3) . .
Cl2 O11 Na1 O23 -81(3) . .
Cl2 O11 Na1 O23 -175(3) . 3_665
Cl2 O11 Na1 O23 93(3) . 5_565
Cl2 O11 Na1 O20 -168(3) . .
Cl2 O11 Na1 O6 -44(2) . .
Cl2 O11 Na1 O10 -27.3(18) . .
Cl2 O10 Na1 O17 -132.9(13) . .
Cl2 O10 Na1 O23 133(3) . .
Cl2 O10 Na1 O23 58(2) . 3_665
Cl2 O10 Na1 O23 -33(2) . 5_565
Cl2 O10 Na1 O20 45.2(15) . .
Cl2 O10 Na1 O6 174.5(18) . .
Cl2 O10 Na1 O11 18.1(12) . .
Cl1 O6 Na2 N4 -17(3) . 4_675
Na1 O6 Na2 N4 -99.6(12) . 4_675
